data_7157342
loop_
_publ_author_name
'Wen, Jiang-Bo'
'Du, Da-Ming'

_publ_section_title
;
 Squaramide-catalysed asymmetric cascade reactions of
 2,3-dioxopyrrolidines with 3-chlorooxindoles.
;
_journal_issue 8
_journal_name_full 'Organic &amp; biomolecular chemistry'
_journal_page_first 1647
_journal_page_last 1656
_journal_paper_doi 10.1039/c9ob02663k
_journal_volume 18
_journal_year 2020
_chemical_absolute_configuration ad
_chemical_formula_moiety 'C25 H17 Br N2 O3'
_chemical_formula_sum 'C25 H17 Br N2 O3'
_chemical_formula_weight 473.31
_chemical_melting_point 437.0(10)
_chemical_name_systematic
(2'S,3R,3'S)-3'-(2-Bromophenyl)-1''-phenyldispiro[indoline-3,1'-cyclopropane-2',3''-pyrrolidine]-2,4'',5''-trione
_space_group_crystal_system monoclinic
_space_group_IT_number 4
_space_group_name_Hall 'P 2yb'
_space_group_name_H-M_alt 'P 1 21 1'
_atom_sites_solution_hydrogens mixed
_atom_sites_solution_primary dual
_audit_creation_date 2019-10-22
_audit_creation_method
;
Olex2 1.2
(compiled 2018.05.29 svn.r3508 for OlexSys, GUI svn.r5506)
;
_audit_update_record
;
2019-12-12 deposited with the CCDC.	2020-02-04 downloaded from the CCDC.
;
_cell_angle_alpha 90
_cell_angle_beta 101.21(3)
_cell_angle_gamma 90
_cell_formula_units_Z 2
_cell_length_a 8.0885(16)
_cell_length_b 14.698(3)
_cell_length_c 8.9850(18)
_cell_measurement_reflns_used 4012
_cell_measurement_temperature 163(2)
_cell_measurement_theta_max 27.4700
_cell_measurement_theta_min 1.3854
_cell_volume 1047.8(4)
_computing_molecular_graphics 'Olex2 (Dolomanov et al., 2009)'
_computing_publication_material 'Olex2 (Dolomanov et al., 2009)'
_computing_structure_refinement 'ShelXL (Sheldrick, 2015)'
_computing_structure_solution 'ShelXT (Sheldrick, 2015)'
_diffrn_ambient_temperature 163.15
_diffrn_measured_fraction_theta_full 0.994
_diffrn_measured_fraction_theta_max 0.993
_diffrn_measurement_device_type 'multiwire proportional'
_diffrn_measurement_method 'phi and omega scans'
_diffrn_radiation_monochromator graphite
_diffrn_radiation_type MoK\a
_diffrn_radiation_wavelength 0.71073
_diffrn_reflns_av_R_equivalents 0.0340
_diffrn_reflns_av_unetI/netI 0.0418
_diffrn_reflns_Laue_measured_fraction_full 0.994
_diffrn_reflns_Laue_measured_fraction_max 0.993
_diffrn_reflns_limit_h_max 10
_diffrn_reflns_limit_h_min -10
_diffrn_reflns_limit_k_max 18
_diffrn_reflns_limit_k_min -19
_diffrn_reflns_limit_l_max 11
_diffrn_reflns_limit_l_min -11
_diffrn_reflns_number 8231
_diffrn_reflns_point_group_measured_fraction_full 0.915
_diffrn_reflns_point_group_measured_fraction_max 0.889
_diffrn_reflns_theta_full 25.242
_diffrn_reflns_theta_max 27.460
_diffrn_reflns_theta_min 2.567
_exptl_absorpt_coefficient_mu 1.992
_exptl_absorpt_correction_T_max 1.0000
_exptl_absorpt_correction_T_min 0.7903
_exptl_absorpt_correction_type multi-scan
_exptl_absorpt_process_details 'CrystalClear (Rigaku Inc., 2008)'
_exptl_crystal_colour colorless
_exptl_crystal_density_diffrn 1.500
_exptl_crystal_description block
_exptl_crystal_F_000 480
_exptl_crystal_recrystallization_method 'Re-crystallisation from solvent: Petroleum ether/ethyl acetate 3:1'
_exptl_crystal_size_max 0.23
_exptl_crystal_size_mid 0.12
_exptl_crystal_size_min 0.1
_refine_diff_density_max 0.447
_refine_diff_density_min -0.514
_refine_diff_density_rms 0.056
_refine_ls_abs_structure_details
;
 Flack x determined using 1635 quotients [(I+)-(I-)]/[(I+)+(I-)]
 (Parsons, Flack and Wagner, Acta Cryst. B69 (2013) 249-259).
;
_refine_ls_abs_structure_Flack 0.024(8)
_refine_ls_extinction_method none
_refine_ls_goodness_of_fit_ref 1.082
_refine_ls_hydrogen_treatment constr
_refine_ls_matrix_type full
_refine_ls_number_parameters 280
_refine_ls_number_reflns 4268
_refine_ls_number_restraints 1
_refine_ls_restrained_S_all 1.082
_refine_ls_R_factor_all 0.0327
_refine_ls_R_factor_gt 0.0318
_refine_ls_shift/su_max 0.001
_refine_ls_shift/su_mean 0.000
_refine_ls_structure_factor_coef Fsqd
_refine_ls_weighting_details 'w=1/[\s^2^(Fo^2^)+(0.0397P)^2^+0.0608P] where P=(Fo^2^+2Fc^2^)/3'
_refine_ls_weighting_scheme calc
_refine_ls_wR_factor_gt 0.0781
_refine_ls_wR_factor_ref 0.0789
_reflns_Friedel_coverage 0.723
_reflns_Friedel_fraction_full 0.828
_reflns_Friedel_fraction_max 0.777
_reflns_number_gt 4173
_reflns_number_total 4268
_reflns_threshold_expression 'I > 2\s(I)'
_cod_data_source_file c9ob02663k2.cif
_cod_data_source_block bwn19456
_cod_depositor_comments
;
The following automatic conversions were performed:

data item '_chemical_melting_point' value '436-438' was changed to
'437.0(10)' -- the average value was taken and precision was
estimated.

Automatic conversion script
Id: cif_fix_values 7556 2019-12-06 15:28:31Z antanas 

 Adding full bibliography for 7157342.cif.
;
_cod_database_code 7157342
_shelx_shelxl_version_number 2018/3
_shelx_space_group_comment
;
The symmetry employed for this shelxl refinement is uniquely defined
by the following loop, which should always be used as a source of
symmetry information in preference to the above space-group names.
They are only intended as comments.
;
_shelx_estimated_absorpt_t_max 0.826
_shelx_estimated_absorpt_t_min 0.657
_olex2_refinement_description
;
1. Fixed Uiso
 At 1.2 times of:
  All C(H) groups, All C(H,H) groups, All N(H) groups
2.a Riding coordinates:
 N2(H2)
2.b Ternary CH refined with riding coordinates:
 C7(H7)
2.c Secondary CH2 refined with riding coordinates:
 C9(H9A,H9B)
2.d Aromatic/amide H refined with riding coordinates:
 C2(H2A), C3(H3), C4(H4), C5(H5), C13(H13), C14(H14), C15(H15), C16(H16),
 C17(H17), C21(H21), C22(H22), C23(H23), C24(H24)
;
_olex2_submission_special_instructions 'No special instructions were received'

loop_
_space_group_symop_operation_xyz
'x, y, z'
'-x, y+1/2, -z'

loop_
_atom_site_label
_atom_site_type_symbol
_atom_site_fract_x
_atom_site_fract_y
_atom_site_fract_z
_atom_site_U_iso_or_equiv
_atom_site_adp_type
_atom_site_occupancy
_atom_site_site_symmetry_order
_atom_site_calc_flag
_atom_site_refinement_flags_posn
Br1 Br 0.93092(4) 0.65079(3) 0.62381(4) 0.03403(11) Uani 1 1 d .
O1 O 0.9823(3) 0.37484(19) 0.4337(3) 0.0325(6) Uani 1 1 d .
O2 O 0.8044(3) 0.50988(19) 0.2387(3) 0.0313(6) Uani 1 1 d .
O3 O 0.2892(3) 0.5238(2) 0.5314(3) 0.0311(6) Uani 1 1 d .
N1 N 0.7860(4) 0.40944(19) 0.5835(3) 0.0225(6) Uani 1 1 d .
N2 N 0.1933(4) 0.4849(2) 0.2817(3) 0.0251(7) Uani 1 1 d .
H2 H 0.101717 0.457917 0.291518 0.030 Uiso 1 1 d R
C1 C 0.7186(5) 0.6994(3) 0.6491(4) 0.0290(8) Uani 1 1 d .
C2 C 0.7174(5) 0.7540(3) 0.7732(4) 0.0365(9) Uani 1 1 d .
H2A H 0.819923 0.768662 0.840343 0.044 Uiso 1 1 calc R
C3 C 0.5649(5) 0.7877(3) 0.7997(5) 0.0382(9) Uani 1 1 d .
H3 H 0.561989 0.824817 0.885746 0.046 Uiso 1 1 calc R
C4 C 0.4162(5) 0.7663(3) 0.6981(4) 0.0345(8) Uani 1 1 d .
H4 H 0.311419 0.788447 0.715972 0.041 Uiso 1 1 calc R
C5 C 0.4199(5) 0.7130(3) 0.5712(4) 0.0298(8) Uani 1 1 d .
H5 H 0.318012 0.700199 0.501954 0.036 Uiso 1 1 calc R
C6 C 0.5724(4) 0.6780(2) 0.5445(4) 0.0256(7) Uani 1 1 d .
C7 C 0.5821(4) 0.6213(3) 0.4088(4) 0.0238(7) Uani 1 1 d .
H7 H 0.640808 0.652880 0.335303 0.029 Uiso 1 1 calc R
C8 C 0.6269(4) 0.5210(2) 0.4268(4) 0.0224(7) Uani 1 1 d .
C9 C 0.6376(4) 0.4695(2) 0.5756(4) 0.0246(7) Uani 1 1 d .
H9A H 0.653678 0.511930 0.662772 0.030 Uiso 1 1 calc R
H9B H 0.534115 0.433347 0.574857 0.030 Uiso 1 1 calc R
C10 C 0.8607(4) 0.4159(2) 0.4614(4) 0.0235(7) Uani 1 1 d .
C11 C 0.7634(4) 0.4870(2) 0.3555(4) 0.0235(7) Uani 1 1 d .
C12 C 0.8273(5) 0.3469(3) 0.7049(4) 0.0236(7) Uani 1 1 d .
C13 C 0.7300(5) 0.3452(3) 0.8170(4) 0.0379(10) Uani 1 1 d .
H13 H 0.641769 0.388095 0.815271 0.045 Uiso 1 1 calc R
C14 C 0.7632(6) 0.2802(3) 0.9315(5) 0.0485(12) Uani 1 1 d .
H14 H 0.696477 0.279039 1.007648 0.058 Uiso 1 1 calc R
C15 C 0.8900(6) 0.2179(3) 0.9368(4) 0.0424(10) Uani 1 1 d .
H15 H 0.910673 0.173790 1.015433 0.051 Uiso 1 1 calc R
C16 C 0.9861(6) 0.2198(3) 0.8283(5) 0.0422(10) Uani 1 1 d .
H16 H 1.073551 0.176287 0.831188 0.051 Uiso 1 1 calc R
C17 C 0.9581(5) 0.2846(3) 0.7128(4) 0.0353(9) Uani 1 1 d .
H17 H 1.028350 0.286159 0.639554 0.042 Uiso 1 1 calc R
C18 C 0.3031(4) 0.5215(3) 0.3985(4) 0.0241(7) Uani 1 1 d .
C19 C 0.4528(4) 0.5542(3) 0.3335(3) 0.0232(7) Uani 1 1 d .
C20 C 0.4011(4) 0.5394(2) 0.1664(4) 0.0225(7) Uani 1 1 d .
C21 C 0.4713(5) 0.5632(3) 0.0436(4) 0.0274(7) Uani 1 1 d .
H21 H 0.575493 0.594941 0.057475 0.033 Uiso 1 1 calc R
C22 C 0.3859(5) 0.5395(3) -0.1015(4) 0.0315(8) Uani 1 1 d .
H22 H 0.432597 0.555332 -0.187123 0.038 Uiso 1 1 calc R
C23 C 0.2327(5) 0.4928(3) -0.1227(4) 0.0331(8) Uani 1 1 d .
H23 H 0.177771 0.475870 -0.222072 0.040 Uiso 1 1 calc R
C24 C 0.1600(5) 0.4709(3) 0.0007(4) 0.0308(8) Uani 1 1 d .
H24 H 0.055254 0.439782 -0.012595 0.037 Uiso 1 1 calc R
C25 C 0.2445(4) 0.4958(3) 0.1424(4) 0.0229(7) Uani 1 1 d .

loop_
_atom_site_aniso_label
_atom_site_aniso_U_11
_atom_site_aniso_U_22
_atom_site_aniso_U_33
_atom_site_aniso_U_23
_atom_site_aniso_U_13
_atom_site_aniso_U_12
Br1 0.02296(17) 0.0387(2) 0.03826(19) -0.00177(18) 0.00055(12) -0.00430(18)
O1 0.0268(13) 0.0332(14) 0.0419(14) 0.0057(11) 0.0174(11) 0.0042(12)
O2 0.0238(12) 0.0482(17) 0.0235(12) 0.0089(11) 0.0089(10) -0.0005(12)
O3 0.0275(13) 0.0499(16) 0.0177(11) -0.0025(11) 0.0086(10) -0.0051(12)
N1 0.0209(14) 0.0245(14) 0.0225(13) 0.0016(11) 0.0048(10) -0.0007(12)
N2 0.0163(14) 0.0385(18) 0.0209(13) -0.0002(12) 0.0048(11) -0.0056(13)
C1 0.0275(18) 0.0294(19) 0.0290(17) 0.0037(14) 0.0025(14) -0.0018(15)
C2 0.039(2) 0.035(2) 0.0326(19) -0.0035(16) -0.0001(17) -0.0062(18)
C3 0.049(2) 0.031(2) 0.035(2) -0.0031(16) 0.0085(18) -0.0013(19)
C4 0.043(2) 0.0290(19) 0.0331(19) 0.0039(15) 0.0107(16) 0.0080(18)
C5 0.030(2) 0.0303(19) 0.0278(16) 0.0066(15) 0.0024(14) 0.0049(16)
C6 0.0271(17) 0.0280(18) 0.0209(14) 0.0067(12) 0.0031(12) 0.0018(14)
C7 0.0198(16) 0.0310(18) 0.0202(14) 0.0039(12) 0.0028(12) -0.0008(13)
C8 0.0188(15) 0.0297(18) 0.0185(14) 0.0043(12) 0.0030(12) -0.0005(14)
C9 0.0235(17) 0.0311(19) 0.0194(14) 0.0029(13) 0.0043(12) 0.0011(14)
C10 0.0216(16) 0.0246(16) 0.0248(15) -0.0005(13) 0.0055(13) -0.0030(14)
C11 0.0180(15) 0.0295(17) 0.0233(15) -0.0020(13) 0.0047(12) -0.0056(14)
C12 0.0265(18) 0.0239(17) 0.0188(14) 0.0013(12) 0.0008(13) -0.0052(15)
C13 0.033(2) 0.049(2) 0.033(2) 0.0151(18) 0.0101(17) 0.007(2)
C14 0.047(3) 0.059(3) 0.042(2) 0.025(2) 0.016(2) 0.004(2)
C15 0.050(3) 0.039(2) 0.034(2) 0.0152(17) -0.0034(18) -0.004(2)
C16 0.049(3) 0.035(2) 0.038(2) 0.0076(17) -0.0031(18) 0.007(2)
C17 0.039(2) 0.037(2) 0.0285(18) 0.0018(15) 0.0037(16) 0.0090(18)
C18 0.0178(15) 0.0345(18) 0.0210(15) 0.0023(13) 0.0060(12) 0.0014(14)
C19 0.0197(16) 0.0344(18) 0.0156(14) 0.0014(13) 0.0039(12) -0.0021(15)
C20 0.0197(15) 0.0302(18) 0.0175(14) 0.0005(13) 0.0037(12) 0.0026(14)
C21 0.0251(18) 0.0379(19) 0.0187(15) 0.0037(13) 0.0034(13) 0.0018(16)
C22 0.0327(19) 0.046(2) 0.0178(15) 0.0040(15) 0.0087(14) 0.0076(18)
C23 0.032(2) 0.042(2) 0.0228(16) -0.0031(15) 0.0012(14) 0.0045(18)
C24 0.0255(18) 0.040(2) 0.0253(17) -0.0001(15) 0.0005(14) -0.0017(16)
C25 0.0199(16) 0.0300(18) 0.0195(15) 0.0029(13) 0.0056(13) 0.0040(15)

loop_
_atom_type_symbol
_atom_type_description
_atom_type_scat_dispersion_real
_atom_type_scat_dispersion_imag
_atom_type_scat_source
C C 0.0033 0.0016 'International Tables Vol C Tables 4.2.6.8 and 6.1.1.4'
H H 0.0000 0.0000 'International Tables Vol C Tables 4.2.6.8 and 6.1.1.4'
Br Br -0.2901 2.4595 'International Tables Vol C Tables 4.2.6.8 and 6.1.1.4'
N N 0.0061 0.0033 'International Tables Vol C Tables 4.2.6.8 and 6.1.1.4'
O O 0.0106 0.0060 'International Tables Vol C Tables 4.2.6.8 and 6.1.1.4'

loop_
_geom_angle_atom_site_label_1
_geom_angle_atom_site_label_2
_geom_angle_atom_site_label_3
_geom_angle
C10 N1 C9 113.9(3)
C10 N1 C12 126.4(3)
C12 N1 C9 119.4(3)
C18 N2 H2 123.7
C18 N2 C25 112.6(3)
C25 N2 H2 123.7
C2 C1 Br1 117.5(3)
C2 C1 C6 122.6(4)
C6 C1 Br1 119.9(3)
C1 C2 H2A 120.3
C1 C2 C3 119.5(4)
C3 C2 H2A 120.3
C2 C3 H3 120.4
C2 C3 C4 119.2(4)
C4 C3 H3 120.4
C3 C4 H4 119.7
C5 C4 C3 120.7(4)
C5 C4 H4 119.7
C4 C5 H5 119.7
C4 C5 C6 120.6(4)
C6 C5 H5 119.7
C1 C6 C5 117.4(3)
C1 C6 C7 120.3(3)
C5 C6 C7 122.3(3)
C6 C7 H7 112.8
C6 C7 C8 120.3(3)
C6 C7 C19 126.4(3)
C8 C7 H7 112.8
C19 C7 H7 112.8
C19 C7 C8 62.7(2)
C7 C8 C9 123.2(3)
C7 C8 C19 58.0(2)
C9 C8 C19 121.0(3)
C11 C8 C7 117.9(3)
C11 C8 C9 107.2(3)
C11 C8 C19 123.0(3)
N1 C9 C8 104.2(3)
N1 C9 H9A 110.9
N1 C9 H9B 110.9
C8 C9 H9A 110.9
C8 C9 H9B 110.9
H9A C9 H9B 108.9
O1 C10 N1 129.4(3)
O1 C10 C11 123.4(3)
N1 C10 C11 107.2(3)
O2 C11 C8 129.9(3)
O2 C11 C10 122.5(3)
C8 C11 C10 107.5(3)
C13 C12 N1 119.1(3)
C17 C12 N1 122.0(3)
C17 C12 C13 118.8(3)
C12 C13 H13 120.3
C14 C13 C12 119.5(4)
C14 C13 H13 120.3
C13 C14 H14 119.3
C15 C14 C13 121.3(4)
C15 C14 H14 119.3
C14 C15 H15 120.3
C16 C15 C14 119.4(4)
C16 C15 H15 120.3
C15 C16 H16 119.5
C15 C16 C17 120.9(4)
C17 C16 H16 119.5
C12 C17 C16 120.0(4)
C12 C17 H17 120.0
C16 C17 H17 120.0
O3 C18 N2 126.9(3)
O3 C18 C19 126.8(3)
N2 C18 C19 106.3(3)
C7 C19 C8 59.3(2)
C7 C19 C18 124.9(3)
C18 C19 C8 113.3(3)
C20 C19 C7 125.7(3)
C20 C19 C8 122.6(3)
C20 C19 C18 104.6(3)
C21 C20 C19 133.5(3)
C21 C20 C25 119.6(3)
C25 C20 C19 106.8(3)
C20 C21 H21 120.8
C20 C21 C22 118.5(4)
C22 C21 H21 120.8
C21 C22 H22 119.5
C21 C22 C23 121.0(3)
C23 C22 H22 119.5
C22 C23 H23 119.8
C24 C23 C22 120.4(3)
C24 C23 H23 119.8
C23 C24 H24 121.1
C25 C24 C23 117.8(3)
C25 C24 H24 121.1
C20 C25 N2 109.3(3)
C24 C25 N2 128.1(3)
C24 C25 C20 122.5(3)

loop_
_geom_bond_atom_site_label_1
_geom_bond_atom_site_label_2
_geom_bond_distance
Br1 C1 1.914(4)
O1 C10 1.221(4)
O2 C11 1.208(4)
O3 C18 1.221(4)
N1 C9 1.480(4)
N1 C10 1.355(4)
N1 C12 1.416(4)
N2 H2 0.8599
N2 C18 1.349(5)
N2 C25 1.402(4)
C1 C2 1.376(5)
C1 C6 1.396(5)
C2 H2A 0.9500
C2 C3 1.392(6)
C3 H3 0.9500
C3 C4 1.398(6)
C4 H4 0.9500
C4 C5 1.388(5)
C5 H5 0.9500
C5 C6 1.400(5)
C6 C7 1.491(4)
C7 H7 1.0000
C7 C8 1.519(5)
C7 C19 1.499(5)
C8 C9 1.524(4)
C8 C11 1.467(4)
C8 C19 1.570(5)
C9 H9A 0.9900
C9 H9B 0.9900
C10 C11 1.525(5)
C12 C13 1.394(5)
C12 C17 1.391(5)
C13 H13 0.9500
C13 C14 1.392(5)
C14 H14 0.9500
C14 C15 1.369(6)
C15 H15 0.9500
C15 C16 1.360(6)
C16 H16 0.9500
C16 C17 1.394(5)
C17 H17 0.9500
C18 C19 1.520(4)
C19 C20 1.495(4)
C20 C21 1.381(5)
C20 C25 1.398(5)
C21 H21 0.9500
C21 C22 1.395(5)
C22 H22 0.9500
C22 C23 1.397(6)
C23 H23 0.9500
C23 C24 1.389(5)
C24 H24 0.9500
C24 C25 1.373(5)

loop_
_geom_torsion_atom_site_label_1
_geom_torsion_atom_site_label_2
_geom_torsion_atom_site_label_3
_geom_torsion_atom_site_label_4
_geom_torsion
Br1 C1 C2 C3 -177.3(3)
Br1 C1 C6 C5 178.0(3)
Br1 C1 C6 C7 -3.1(4)
O1 C10 C11 O2 -2.8(6)
O1 C10 C11 C8 179.9(3)
O3 C18 C19 C7 -21.3(6)
O3 C18 C19 C8 46.4(5)
O3 C18 C19 C20 -177.7(4)
N1 C10 C11 O2 177.4(3)
N1 C10 C11 C8 0.2(4)
N1 C12 C13 C14 176.0(4)
N1 C12 C17 C16 -175.1(4)
N2 C18 C19 C7 162.1(3)
N2 C18 C19 C8 -130.1(3)
N2 C18 C19 C20 5.7(4)
C1 C2 C3 C4 -0.9(6)
C1 C6 C7 C8 69.5(4)
C1 C6 C7 C19 146.2(3)
C2 C1 C6 C5 -1.2(5)
C2 C1 C6 C7 177.7(3)
C2 C3 C4 C5 -0.7(6)
C3 C4 C5 C6 1.4(6)
C4 C5 C6 C1 -0.5(5)
C4 C5 C6 C7 -179.4(3)
C5 C6 C7 C8 -111.7(4)
C5 C6 C7 C19 -34.9(5)
C6 C1 C2 C3 2.0(6)
C6 C7 C8 C9 9.7(5)
C6 C7 C8 C11 -128.5(3)
C6 C7 C8 C19 118.2(3)
C6 C7 C19 C8 -109.0(4)
C6 C7 C19 C18 -10.5(6)
C6 C7 C19 C20 140.9(3)
C7 C8 C9 N1 -140.3(3)
C7 C8 C11 O2 -33.9(5)
C7 C8 C11 C10 143.1(3)
C7 C8 C19 C18 -117.9(3)
C7 C8 C19 C20 115.2(4)
C7 C19 C20 C21 16.0(6)
C7 C19 C20 C25 -160.6(3)
C8 C7 C19 C18 98.4(4)
C8 C7 C19 C20 -110.1(4)
C8 C19 C20 C21 -57.3(6)
C8 C19 C20 C25 126.2(3)
C9 N1 C10 O1 -178.8(4)
C9 N1 C10 C11 1.0(4)
C9 N1 C12 C13 -1.9(5)
C9 N1 C12 C17 175.5(3)
C9 C8 C11 O2 -178.1(4)
C9 C8 C11 C10 -1.2(4)
C9 C8 C19 C7 112.2(3)
C9 C8 C19 C18 -5.7(5)
C9 C8 C19 C20 -132.6(4)
C10 N1 C9 C8 -1.7(4)
C10 N1 C12 C13 -175.7(4)
C10 N1 C12 C17 1.8(6)
C11 C8 C9 N1 1.7(4)
C11 C8 C19 C7 -104.6(4)
C11 C8 C19 C18 137.5(3)
C11 C8 C19 C20 10.6(5)
C12 N1 C9 C8 -176.2(3)
C12 N1 C10 O1 -4.7(6)
C12 N1 C10 C11 175.0(3)
C12 C13 C14 C15 0.2(7)
C13 C12 C17 C16 2.3(6)
C13 C14 C15 C16 0.3(7)
C14 C15 C16 C17 0.5(7)
C15 C16 C17 C12 -1.8(7)
C17 C12 C13 C14 -1.5(6)
C18 N2 C25 C20 2.2(4)
C18 N2 C25 C24 -176.7(4)
C18 C19 C20 C21 172.1(4)
C18 C19 C20 C25 -4.5(4)
C19 C7 C8 C9 -108.5(3)
C19 C7 C8 C11 113.4(3)
C19 C8 C9 N1 149.9(3)
C19 C8 C11 O2 34.4(6)
C19 C8 C11 C10 -148.6(3)
C19 C20 C21 C22 -178.7(4)
C19 C20 C25 N2 1.7(4)
C19 C20 C25 C24 -179.3(3)
C20 C21 C22 C23 0.0(6)
C21 C20 C25 N2 -175.4(3)
C21 C20 C25 C24 3.5(5)
C21 C22 C23 C24 1.6(6)
C22 C23 C24 C25 -0.7(6)
C23 C24 C25 N2 176.9(4)
C23 C24 C25 C20 -1.9(6)
C25 N2 C18 O3 178.4(4)
C25 N2 C18 C19 -5.0(4)
C25 C20 C21 C22 -2.5(5)
